data_4111435
loop_
_publ_author_name
'P. Venkateswara Rao'
'Sumit Bhaduri'
'Jianfeng Jiang'
'Daewon Hong'
'R. H. Holm'

_publ_section_title
;
 On [Fe4S4]2+-(\m2-SR)-MII Bridge Formation in the Synthesis of an
 A-Cluster Analogue of Carbon Monoxide Dehydrogenase/Acetylcoenzyme A
 Synthase
;
_journal_name_full 'Journal of the American Chemical Society'
_journal_page_first 1933
_journal_page_last 1945
_journal_paper_doi 10.1021/ja040222n
_journal_volume 127
_journal_year 2005
_chemical_formula_sum 'C25 H38 F6 N2 Ni P2 Pd S3'
_chemical_formula_weight 803.80
_chemical_name_systematic
; 
 ? 
;
_space_group_IT_number 2
_symmetry_cell_setting triclinic
_symmetry_space_group_name_Hall '-P 1'
_symmetry_space_group_name_H-M 'P -1'
_atom_sites_solution_hydrogens geom
_atom_sites_solution_primary direct
_atom_sites_solution_secondary difmap
_audit_creation_method SHELXL-97
_cell_angle_alpha 94.906(4)
_cell_angle_beta 96.752(4)
_cell_angle_gamma 94.115(4)
_cell_formula_units_Z 2
_cell_length_a 9.8976(15)
_cell_length_b 10.9346(17)
_cell_length_c 15.043(2)
_cell_measurement_temperature 273(2)
_cell_volume 1605.3(4)
_computing_cell_refinement 'Bruker SMART'
_computing_data_collection 'Bruker SMART'
_computing_data_reduction 'Bruker SAINT'
_computing_molecular_graphics 'Bruker SHELXTL'
_computing_publication_material 'Bruker SHELXTL'
_computing_structure_refinement 'SHELXL-97 (Sheldrick, 1997)'
_computing_structure_solution 'SHELXS-97 (Sheldrick, 1990)'
_diffrn_ambient_temperature 273(2)
_diffrn_measured_fraction_theta_full 0.997
_diffrn_measured_fraction_theta_max 0.997
_diffrn_measurement_device_type 'CCD area detector'
_diffrn_measurement_method 'phi and omega scans'
_diffrn_radiation_monochromator graphite
_diffrn_radiation_source 'fine-focus sealed tube'
_diffrn_radiation_type MoK\a
_diffrn_radiation_wavelength 0.71073
_diffrn_reflns_av_R_equivalents 0.0291
_diffrn_reflns_av_sigmaI/netI 0.0531
_diffrn_reflns_limit_h_max 9
_diffrn_reflns_limit_h_min -10
_diffrn_reflns_limit_k_max 11
_diffrn_reflns_limit_k_min -9
_diffrn_reflns_limit_l_max 14
_diffrn_reflns_limit_l_min -16
_diffrn_reflns_number 7343
_diffrn_reflns_theta_full 22.50
_diffrn_reflns_theta_max 22.50
_diffrn_reflns_theta_min 1.37
_exptl_absorpt_coefficient_mu 1.496
_exptl_absorpt_correction_type none
_exptl_crystal_density_diffrn 1.663
_exptl_crystal_density_meas 0
_exptl_crystal_F_000 816
_refine_diff_density_max 1.328
_refine_diff_density_min -0.770
_refine_diff_density_rms 0.153
_refine_ls_extinction_method none
_refine_ls_goodness_of_fit_ref 1.082
_refine_ls_hydrogen_treatment mixed
_refine_ls_matrix_type full
_refine_ls_number_parameters 363
_refine_ls_number_reflns 4194
_refine_ls_number_restraints 0
_refine_ls_restrained_S_all 1.082
_refine_ls_R_factor_all 0.0764
_refine_ls_R_factor_gt 0.0586
_refine_ls_shift/su_max 0.075
_refine_ls_shift/su_mean 0.004
_refine_ls_structure_factor_coef Fsqd
_refine_ls_weighting_details 'calc w=1/[\s^2^(Fo^2^)+(0.0881P)^2^+4.5050P] where P=(Fo^2^+2Fc^2^)/3'
_refine_ls_weighting_scheme calc
_refine_ls_wR_factor_gt 0.1480
_refine_ls_wR_factor_ref 0.1633
_reflns_number_gt 3360
_reflns_number_total 4194
_reflns_threshold_expression >2sigma(I)
_cod_data_source_file ja040222n_08.cif
_cod_data_source_block F0000
_cod_database_code 4111435

loop_
_symmetry_equiv_pos_as_xyz
'x, y, z'
'-x, -y, -z'

loop_
_atom_site_label
_atom_site_type_symbol
_atom_site_fract_x
_atom_site_fract_y
_atom_site_fract_z
_atom_site_U_iso_or_equiv
_atom_site_adp_type
_atom_site_occupancy
_atom_site_symmetry_multiplicity
_atom_site_calc_flag
_atom_site_refinement_flags
Ni1 Ni 0.85384(11) 0.82586(9) 0.40887(7) 0.0353(3) Uani 1 1 d .
Pd1 Pd 1.05752(6) 0.76025(6) 0.29918(4) 0.0334(2) Uani 1 1 d .
S3 S 1.1998(2) 0.6101(2) 0.32923(15) 0.0428(6) Uani 1 1 d .
P1 P 1.0528(2) 0.69246(19) 0.15470(15) 0.0385(6) Uani 1 1 d .
S2 S 1.0730(2) 0.8441(2) 0.45026(15) 0.0407(6) Uani 1 1 d .
S1 S 0.9153(2) 0.9250(2) 0.29879(15) 0.0427(6) Uani 1 1 d .
P2 P 0.6129(4) 0.3175(3) 0.2743(2) 0.0871(12) Uani 1 1 d .
N2 N 0.8323(7) 0.7260(6) 0.5120(5) 0.0407(18) Uani 1 1 d .
N1 N 0.6609(7) 0.8210(7) 0.3536(5) 0.0454(19) Uani 1 1 d .
C10 C 0.8370(10) 0.8169(8) 0.5930(6) 0.046(2) Uani 1 1 d .
H10A H 0.7557 0.8614 0.5862 0.055 Uiso 1 1 calc R
H10B H 0.9149 0.8762 0.5933 0.055 Uiso 1 1 calc R
C14 C 0.8909(11) 0.6741(9) 0.0825(7) 0.055(3) Uani 1 1 d .
C12 C 1.1214(10) 0.5416(8) 0.1501(7) 0.053(3) Uani 1 1 d .
H12A H 1.0532 0.4789 0.1619 0.064 Uiso 1 1 calc R
H12B H 1.1482 0.5202 0.0911 0.064 Uiso 1 1 calc R
C13 C 1.2424(10) 0.5502(8) 0.2202(6) 0.050(2) Uani 1 1 d .
H13A H 1.3151 0.6037 0.2027 0.060 Uiso 1 1 calc R
H13B H 1.2751 0.4691 0.2247 0.060 Uiso 1 1 calc R
C5 C 0.7070(10) 0.6389(8) 0.5035(7) 0.056(3) Uani 1 1 d .
H5A H 0.6978 0.6105 0.5620 0.067 Uiso 1 1 calc R
H5B H 0.7197 0.5678 0.4632 0.067 Uiso 1 1 calc R
C8 C 0.6130(10) 0.9409(8) 0.3882(7) 0.053(3) Uani 1 1 d .
H8A H 0.6734 1.0073 0.3723 0.063 Uiso 1 1 calc R
H8B H 0.6217 0.9450 0.4533 0.063 Uiso 1 1 calc R
C20 C 1.1650(12) 0.7880(10) 0.0971(7) 0.062(3) Uani 1 1 d .
C4 C 0.5760(10) 0.6911(9) 0.4695(8) 0.062(3) Uani 1 1 d .
H4A H 0.4993 0.6342 0.4772 0.075 Uiso 1 1 calc R
H4B H 0.5678 0.7681 0.5048 0.075 Uiso 1 1 calc R
C6 C 0.9513(10) 0.6509(8) 0.5186(6) 0.047(2) Uani 1 1 d .
H6A H 0.9449 0.5939 0.4648 0.057 Uiso 1 1 calc R
H6B H 0.9482 0.6027 0.5696 0.057 Uiso 1 1 calc R
F3 F 0.7371(10) 0.4127(10) 0.3185(9) 0.163(4) Uani 1 1 d .
C1 C 0.7547(10) 0.9059(10) 0.2228(6) 0.059(3) Uani 1 1 d .
H1A H 0.7124 0.9832 0.2229 0.071 Uiso 1 1 calc R
H1B H 0.7724 0.8818 0.1620 0.071 Uiso 1 1 calc R
C7 C 1.0855(10) 0.7271(9) 0.5291(6) 0.050(2) Uani 1 1 d .
H7A H 1.1579 0.6753 0.5167 0.060 Uiso 1 1 calc R
H7B H 1.1062 0.7657 0.5901 0.060 Uiso 1 1 calc R
C2 C 0.6619(10) 0.8098(10) 0.2533(6) 0.055(3) Uani 1 1 d .
H2A H 0.6896 0.7293 0.2345 0.066 Uiso 1 1 calc R
H2B H 0.5699 0.8155 0.2244 0.066 Uiso 1 1 calc R
C3 C 0.5706(10) 0.7132(9) 0.3727(7) 0.059(3) Uani 1 1 d .
H3A H 0.4772 0.7253 0.3499 0.070 Uiso 1 1 calc R
H3B H 0.5957 0.6399 0.3396 0.070 Uiso 1 1 calc R
F4 F 0.6125(10) 0.2670(17) 0.3653(7) 0.207(7) Uani 1 1 d .
C15 C 0.7899(12) 0.5945(11) 0.1065(8) 0.076(4) Uani 1 1 d .
H15 H 0.8067 0.5495 0.1558 0.091 Uiso 1 1 calc R
F6 F 0.5147(14) 0.2313(12) 0.2184(10) 0.232(8) Uani 1 1 d .
C11 C 0.8467(15) 0.7655(10) 0.6838(7) 0.081(4) Uani 1 1 d .
H11A H 0.7708 0.7061 0.6849 0.122 Uiso 1 1 calc R
H11B H 0.8451 0.8313 0.7302 0.122 Uiso 1 1 calc R
H11C H 0.9304 0.7266 0.6940 0.122 Uiso 1 1 calc R
C19 C 0.8640(14) 0.7415(10) 0.0097(8) 0.081(4) Uani 1 1 d .
H19 H 0.9312 0.7984 -0.0038 0.097 Uiso 1 1 calc R
C21 C 1.2226(12) 0.8988(12) 0.1399(9) 0.077(3) Uani 1 1 d .
H21 H 1.2037 0.9233 0.1975 0.092 Uiso 1 1 calc R
C9 C 0.4655(11) 0.9634(12) 0.3533(9) 0.087(4) Uani 1 1 d .
H9A H 0.4540 0.9561 0.2888 0.131 Uiso 1 1 calc R
H9B H 0.4466 1.0446 0.3754 0.131 Uiso 1 1 calc R
H9C H 0.4036 0.9036 0.3740 0.131 Uiso 1 1 calc R
C18 C 0.741(2) 0.7260(16) -0.0425(12) 0.118(6) Uani 1 1 d .
H18 H 0.7267 0.7655 -0.0947 0.142 Uiso 1 1 calc R
F1 F 0.7168(17) 0.2286(14) 0.2651(9) 0.232(8) Uani 1 1 d .
C25 C 1.1997(18) 0.7498(15) 0.0132(10) 0.121(6) Uani 1 1 d .
H25 H 1.1679 0.6730 -0.0160 0.146 Uiso 1 1 calc R
C24 C 1.287(3) 0.835(3) -0.0267(17) 0.192(15) Uani 1 1 d .
H24 H 1.3150 0.8127 -0.0824 0.230 Uiso 1 1 calc R
F5 F 0.5168(14) 0.4049(15) 0.3032(14) 0.247(9) Uani 1 1 d .
C16 C 0.6610(17) 0.5831(16) 0.0548(13) 0.126(6) Uani 1 1 d .
H16 H 0.5906 0.5298 0.0687 0.151 Uiso 1 1 calc R
F2 F 0.624(2) 0.3852(19) 0.1916(12) 0.360(17) Uani 1 1 d .
C17 C 0.642(2) 0.653(2) -0.0171(15) 0.142(8) Uani 1 1 d .
H17 H 0.5555 0.6492 -0.0495 0.170 Uiso 1 1 calc R
C22 C 1.3074(19) 0.9731(18) 0.0985(15) 0.140(7) Uani 1 1 d .
H22 H 1.3506 1.0453 0.1296 0.168 Uiso 1 1 calc R
C23 C 1.328(3) 0.944(3) 0.017(2) 0.183(14) Uani 1 1 d .
H23 H 1.3733 1.0020 -0.0132 0.219 Uiso 1 1 calc R

loop_
_atom_site_aniso_label
_atom_site_aniso_U_11
_atom_site_aniso_U_22
_atom_site_aniso_U_33
_atom_site_aniso_U_23
_atom_site_aniso_U_13
_atom_site_aniso_U_12
Ni1 0.0417(7) 0.0308(6) 0.0337(7) -0.0002(5) 0.0041(5) 0.0088(5)
Pd1 0.0376(4) 0.0326(4) 0.0296(4) 0.0005(3) 0.0046(3) 0.0033(3)
S3 0.0443(13) 0.0476(13) 0.0392(14) 0.0076(10) 0.0078(10) 0.0132(11)
P1 0.0522(14) 0.0311(12) 0.0313(13) -0.0012(10) 0.0038(11) 0.0036(11)
S2 0.0436(13) 0.0453(13) 0.0318(13) -0.0022(10) 0.0013(10) 0.0068(10)
S1 0.0567(15) 0.0380(12) 0.0348(13) 0.0043(10) 0.0051(11) 0.0132(11)
P2 0.120(3) 0.074(2) 0.060(2) -0.0145(17) -0.031(2) 0.051(2)
N2 0.058(5) 0.024(4) 0.042(5) 0.000(3) 0.011(4) 0.007(3)
N1 0.043(4) 0.053(5) 0.040(5) -0.005(4) 0.001(3) 0.016(4)
C10 0.063(6) 0.032(5) 0.045(6) -0.004(4) 0.027(5) 0.000(4)
C14 0.062(7) 0.052(6) 0.042(6) -0.021(5) -0.013(5) 0.008(5)
C12 0.064(6) 0.035(5) 0.059(7) -0.004(4) 0.007(5) 0.008(5)
C13 0.064(6) 0.040(5) 0.051(6) 0.007(4) 0.019(5) 0.014(5)
C5 0.077(7) 0.032(5) 0.060(7) -0.002(5) 0.019(6) -0.001(5)
C8 0.059(6) 0.045(6) 0.056(6) -0.003(5) 0.011(5) 0.020(5)
C20 0.080(8) 0.064(7) 0.052(7) 0.016(5) 0.034(6) 0.017(6)
C4 0.056(7) 0.048(6) 0.080(9) -0.001(5) 0.015(6) -0.014(5)
C6 0.071(7) 0.033(5) 0.042(6) 0.005(4) 0.018(5) 0.016(5)
F3 0.125(8) 0.154(9) 0.202(12) 0.056(8) -0.041(8) 0.004(7)
C1 0.061(7) 0.084(8) 0.037(6) 0.009(5) 0.000(5) 0.042(6)
C7 0.054(6) 0.061(6) 0.036(6) 0.005(4) 0.001(4) 0.026(5)
C2 0.045(6) 0.078(7) 0.043(6) -0.002(5) 0.000(5) 0.029(5)
C3 0.045(6) 0.056(6) 0.071(8) -0.004(5) 0.003(5) -0.004(5)
F4 0.108(7) 0.41(2) 0.099(8) 0.036(11) 0.017(6) -0.025(11)
C15 0.068(8) 0.070(8) 0.078(9) -0.031(6) -0.007(7) 0.001(6)
F6 0.204(12) 0.178(11) 0.252(16) -0.024(10) -0.151(11) -0.062(10)
C11 0.152(12) 0.046(6) 0.048(7) 0.000(5) 0.037(7) -0.005(7)
C19 0.110(10) 0.057(7) 0.063(8) -0.010(6) -0.040(7) 0.030(7)
C21 0.077(8) 0.081(9) 0.075(9) 0.034(7) 0.014(6) -0.016(7)
C9 0.065(8) 0.097(9) 0.099(10) -0.014(8) 0.003(7) 0.045(7)
C18 0.126(14) 0.107(13) 0.106(13) -0.022(10) -0.056(12) 0.048(11)
F1 0.291(17) 0.237(14) 0.154(11) -0.065(10) -0.063(11) 0.176(13)
C25 0.179(16) 0.116(12) 0.096(12) 0.029(9) 0.097(12) 0.037(11)
C24 0.29(3) 0.21(2) 0.15(2) 0.10(2) 0.17(2) 0.13(3)
F5 0.158(12) 0.201(14) 0.37(2) -0.070(15) -0.019(13) 0.092(11)
C16 0.111(13) 0.106(12) 0.132(16) -0.024(11) -0.045(11) -0.042(10)
F2 0.47(3) 0.35(2) 0.196(16) 0.201(17) -0.201(19) -0.24(2)
C17 0.089(13) 0.19(2) 0.135(19) -0.003(16) -0.050(12) 0.037(14)
C22 0.148(16) 0.135(15) 0.144(18) 0.082(14) 0.031(14) -0.043(12)
C23 0.16(2) 0.20(3) 0.24(3) 0.15(3) 0.12(2) 0.07(2)

loop_
_atom_type_symbol
_atom_type_description
_atom_type_scat_dispersion_real
_atom_type_scat_dispersion_imag
_atom_type_scat_source
C C 0.0033 0.0016 'International Tables Vol C Tables 4.2.6.8 and 6.1.1.4'
H H 0.0000 0.0000 'International Tables Vol C Tables 4.2.6.8 and 6.1.1.4'
N N 0.0061 0.0033 'International Tables Vol C Tables 4.2.6.8 and 6.1.1.4'
F F 0.0171 0.0103 'International Tables Vol C Tables 4.2.6.8 and 6.1.1.4'
P P 0.1023 0.0942 'International Tables Vol C Tables 4.2.6.8 and 6.1.1.4'
S S 0.1246 0.1234 'International Tables Vol C Tables 4.2.6.8 and 6.1.1.4'
Ni Ni 0.3393 1.1124 'International Tables Vol C Tables 4.2.6.8 and 6.1.1.4'
Pd Pd -0.9988 1.0072 'International Tables Vol C Tables 4.2.6.8 and 6.1.1.4'

loop_
_geom_angle_atom_site_label_1
_geom_angle_atom_site_label_2
_geom_angle_atom_site_label_3
_geom_angle
N1 Ni1 N2 100.4(3)
N1 Ni1 S2 170.9(2)
N2 Ni1 S2 88.5(2)
N1 Ni1 S1 89.2(2)
N2 Ni1 S1 169.5(2)
S2 Ni1 S1 81.79(9)
N1 Ni1 Pd1 119.3(2)
N2 Ni1 Pd1 116.5(2)
S2 Ni1 Pd1 54.13(6)
S1 Ni1 Pd1 54.23(6)
P1 Pd1 S3 86.34(8)
P1 Pd1 S2 175.91(8)
S3 Pd1 S2 94.67(8)
P1 Pd1 S1 104.86(8)
S3 Pd1 S1 168.80(8)
S2 Pd1 S1 74.17(8)
P1 Pd1 Ni1 133.91(7)
S3 Pd1 Ni1 123.14(6)
S2 Pd1 Ni1 48.31(6)
S1 Pd1 Ni1 48.33(6)
C13 S3 Pd1 105.2(3)
C20 P1 C14 105.0(5)
C20 P1 C12 105.2(5)
C14 P1 C12 106.5(4)
C20 P1 Pd1 112.3(4)
C14 P1 Pd1 119.2(3)
C12 P1 Pd1 107.6(3)
C7 S2 Ni1 100.0(3)
C7 S2 Pd1 112.6(3)
Ni1 S2 Pd1 77.55(7)
C1 S1 Ni1 99.8(4)
C1 S1 Pd1 118.0(3)
Ni1 S1 Pd1 77.44(8)
F6 P2 F5 97.6(9)
F6 P2 F1 88.9(8)
F5 P2 F1 168.4(10)
F6 P2 F2 86.7(8)
F5 P2 F2 89.0(12)
F1 P2 F2 101.0(14)
F6 P2 F4 101.6(9)
F5 P2 F4 87.6(10)
F1 P2 F4 81.6(8)
F2 P2 F4 171.4(9)
F6 P2 F3 168.4(10)
F5 P2 F3 89.5(8)
F1 P2 F3 85.7(8)
F2 P2 F3 84.2(7)
F4 P2 F3 87.8(7)
C6 N2 C5 107.1(7)
C6 N2 C10 111.5(7)
C5 N2 C10 110.4(7)
C6 N2 Ni1 105.4(5)
C5 N2 Ni1 116.5(6)
C10 N2 Ni1 105.9(5)
C3 N1 C8 112.0(7)
C3 N1 C2 105.8(7)
C8 N1 C2 112.5(7)
C3 N1 Ni1 115.1(6)
C8 N1 Ni1 104.5(5)
C2 N1 Ni1 107.0(5)
N2 C10 C11 116.9(7)
C15 C14 C19 120.1(11)
C15 C14 P1 116.9(9)
C19 C14 P1 122.8(9)
C13 C12 P1 107.0(6)
C12 C13 S3 111.2(7)
N2 C5 C4 115.3(8)
N1 C8 C9 115.6(8)
C21 C20 C25 119.0(12)
C21 C20 P1 119.0(8)
C25 C20 P1 121.9(11)
C3 C4 C5 111.8(9)
N2 C6 C7 113.0(7)
C2 C1 S1 109.1(7)
C6 C7 S2 108.3(6)
C1 C2 N1 113.1(8)
C4 C3 N1 115.1(8)
C14 C15 C16 118.4(14)
C18 C19 C14 121.2(15)
C22 C21 C20 120.6(15)
C17 C18 C19 118.5(18)
C20 C25 C24 116.9(18)
C23 C24 C25 119(2)
C17 C16 C15 118.1(17)
C18 C17 C16 123.3(17)
C23 C22 C21 120(2)
C22 C23 C24 123(2)

loop_
_geom_bond_atom_site_label_1
_geom_bond_atom_site_label_2
_geom_bond_distance
Ni1 N1 1.986(7)
Ni1 N2 1.995(7)
Ni1 S2 2.175(2)
Ni1 S1 2.176(3)
Ni1 Pd1 2.8440(12)
Pd1 P1 2.230(2)
Pd1 S3 2.278(2)
Pd1 S2 2.360(2)
Pd1 S1 2.364(2)
S3 C13 1.821(9)
P1 C20 1.813(10)
P1 C14 1.816(10)
P1 C12 1.827(9)
S2 C7 1.818(9)
S1 C1 1.833(10)
P2 F6 1.442(9)
P2 F5 1.471(12)
P2 F1 1.475(11)
P2 F2 1.511(13)
P2 F4 1.520(12)
P2 F3 1.595(11)
N2 C6 1.482(11)
N2 C5 1.494(12)
N2 C10 1.499(10)
N1 C3 1.495(12)
N1 C8 1.498(11)
N1 C2 1.504(11)
C10 C11 1.516(14)
C14 C15 1.379(15)
C14 C19 1.381(15)
C12 C13 1.491(13)
C5 C4 1.507(14)
C8 C9 1.537(14)
C20 C21 1.374(16)
C20 C25 1.385(16)
C4 C3 1.492(15)
C6 C7 1.501(13)
C1 C2 1.484(14)
C15 C16 1.405(18)
C19 C18 1.359(18)
C21 C22 1.365(18)
C18 C17 1.33(3)
C25 C24 1.44(3)
C24 C23 1.32(4)
C16 C17 1.38(2)
C22 C23 1.29(3)
